data_2011101
loop_
_publ_author_name
'Hashizume, Daisuke'
'Takashima, Naoki'
'Oikawa, Takashi'
'Ishii, Hideki'
'Niwa, Haruki'
'Iwasaki, Fujiko'

_publ_section_title
;
 2,3,3a,4,9,9a-Hexahydro-9-phenylbenzo[<i>f</i>]indene derivatives
;
_journal_issue 7
_journal_name_full 'Acta Crystallographica Section C'
_journal_page_first 827
_journal_page_last 829
_journal_paper_doi 10.1107/S0108270100004091
_journal_volume 56
_journal_year 2000
_chemical_formula_sum 'C21 H24'
_chemical_formula_weight 276.40
_chemical_melting_point 373.5(5)
_chemical_name_systematic
;
3a,9a-trans-9,9a-trans-4,4-dimethyl-9-
phenyl-2,3,3a,4,9,9a-hexahydrobenzo[f]indene
;
_space_group_IT_number 2
_symmetry_cell_setting triclinic
_symmetry_space_group_name_Hall '-P 1'
_symmetry_space_group_name_H-M 'P -1'
_cell_angle_alpha 104.14(2)
_cell_angle_beta 101.45(2)
_cell_angle_gamma 114.03(2)
_cell_formula_units_Z 2
_cell_length_a 9.483(2)
_cell_length_b 11.042(2)
_cell_length_c 9.394(2)
_cell_measurement_reflns_used 25
_cell_measurement_temperature 298
_cell_measurement_theta_max 15
_cell_measurement_theta_min 14
_cell_volume 820.4(4)
_computing_cell_refinement 'MSC/AFC Diffractometer Control Software'
_computing_data_collection
;
MSC/AFC Diffractometer Control Software
(Molecular Structure Corporation, 1988)
;
_computing_data_reduction 'TEXSAN (Molecular Structure Corporation, 1993)'
_computing_molecular_graphics 'SV (Nemoto & Ohashi, 1993)'
_computing_publication_material SHELXL97
_computing_structure_refinement 'SHELXL97 (Sheldrick, 1997)'
_computing_structure_solution 'SHELXS86 (Sheldrick, 1990)'
_diffrn_ambient_temperature 298
_diffrn_measured_fraction_theta_full .999
_diffrn_measured_fraction_theta_max .999
_diffrn_measurement_device_type 'Rigaku AFC-7R'
_diffrn_measurement_method '\w/2\q scan'
_diffrn_radiation_monochromator graphite
_diffrn_radiation_source 'normal-focus rotating anode'
_diffrn_radiation_type MoK\a
_diffrn_radiation_wavelength .71073
_diffrn_reflns_av_R_equivalents .019
_diffrn_reflns_av_sigmaI/netI .024
_diffrn_reflns_limit_h_max 12
_diffrn_reflns_limit_h_min 0
_diffrn_reflns_limit_k_max 13
_diffrn_reflns_limit_k_min -14
_diffrn_reflns_limit_l_max 11
_diffrn_reflns_limit_l_min -12
_diffrn_reflns_number 4073
_diffrn_reflns_theta_full 27.50
_diffrn_reflns_theta_max 27.50
_diffrn_reflns_theta_min 2.17
_diffrn_standards_decay_% .387
_diffrn_standards_interval_count 100
_diffrn_standards_number 3
_exptl_absorpt_coefficient_mu .063
_exptl_absorpt_correction_T_max .987
_exptl_absorpt_correction_T_min .920
_exptl_absorpt_correction_type \y-scan
_exptl_absorpt_process_details '(North et al., 1968)'
_exptl_crystal_colour colourless
_exptl_crystal_density_diffrn 1.119
_exptl_crystal_density_method 'not measured'
_exptl_crystal_description block
_exptl_crystal_F_000 300
_exptl_crystal_size_max .3
_exptl_crystal_size_mid .3
_exptl_crystal_size_min .2
_refine_diff_density_max .176
_refine_diff_density_min -.212
_refine_ls_extinction_method none
_refine_ls_goodness_of_fit_ref 1.025
_refine_ls_hydrogen_treatment constr
_refine_ls_matrix_type full
_refine_ls_number_parameters 207
_refine_ls_number_reflns 3769
_refine_ls_number_restraints 0
_refine_ls_restrained_S_all 1.025
_refine_ls_R_factor_all .077
_refine_ls_R_factor_gt .046
_refine_ls_shift/su_max <0.001
_refine_ls_shift/su_mean .000
_refine_ls_structure_factor_coef Fsqd
_refine_ls_weighting_details 'calc w = 1/[\s^2^(Fo^2^)+(0.0726P)^2^+0.1178P] where P=(Fo^2^+2Fc^2^)/3'
_refine_ls_weighting_scheme calc
_refine_ls_wR_factor_ref .149
_reflns_number_gt 2621
_reflns_number_total 3769
_reflns_threshold_expression I>2\s(I)
_cod_data_source_file fg1579.cif
_cod_data_source_block I
_cod_depositor_comments
;
 Marking atoms 'CgA' and 'CgD' as dummy atoms.

 Antanas Vaitkus,
 2017-02-19

The following automatic conversions were performed:

'_chemical_melting_point' value '373-374' was changed to '373.5(5)' -
the average value was taken and precision was estimated.

Automatic conversion script
Id: cif_fix_values 1646 2011-03-28 12:23:43Z adriana 

The following automatic conversions were performed:

'_chemical_melting_point' value '373-374' was changed to '373.5(5)' -
the average value was taken and precision was estimated.

Automatic conversion script
Id: cif_fix_values 1715 2011-07-08 13:25:40Z adriana 
;
_cod_original_cell_volume 820.4(3)
_cod_database_code 2011101
_cod_database_fobs_code 2011101

loop_
_symmetry_equiv_pos_as_xyz
'x, y, z'
'-x, -y, -z'

loop_
_atom_site_label
_atom_site_fract_x
_atom_site_fract_y
_atom_site_fract_z
_atom_site_U_iso_or_equiv
_atom_site_adp_type
_atom_site_calc_flag
_atom_site_refinement_flags
_atom_site_occupancy
_atom_site_disorder_assembly
_atom_site_disorder_group
_atom_site_type_symbol
C1 .1897(2) .3213(2) .75371(19) .0679 Uani d . 1 . . C
H11 .2695 .4207 .8109 .102 Uiso calc R 1 . . H
H12 .2037 .2662 .8161 .102 Uiso calc R 1 . . H
C2 .0155(3) .3011(3) .7131(3) .0944 Uani d . 1 . . C
H21 .0134 .3818 .7808 .142 Uiso calc R 1 . . H
H22 -.0574 .2156 .7260 .142 Uiso calc R 1 . . H
C3 -.0388(2) .2886(2) .5434(2) .0723 Uani d . 1 . . C
H31 -.0719 .3596 .5349 .108 Uiso calc R 1 . . H
H32 -.1301 .1949 .4794 .108 Uiso calc R 1 . . H
C3a .11184(17) .31334(15) .49179(17) .0478 Uani d . 1 . . C
H3a1 .1779 .4165 .5223 .072 Uiso calc R 1 . . H
C4 .08534(17) .24763(16) .31854(17) .0507 Uani d . 1 . . C
C4a .24778(16) .26046(14) .30064(15) .0436 Uani d . 1 . . C
C5 .2610(2) .23392(18) .15135(17) .0578 Uani d . 1 . . C
H51 .1718 .2110 .0674 .087 Uiso calc R 1 . . H
C6 .4004(2) .24043(19) .12413(19) .0624 Uani d . 1 . . C
H61 .4049 .2218 .0235 .094 Uiso calc R 1 . . H
C7 .5331(2) .27476(17) .24710(19) .0571 Uani d . 1 . . C
H71 .6288 .2807 .2304 .086 Uiso calc R 1 . . H
C8 .52460(17) .30048(15) .39561(17) .0469 Uani d . 1 . . C
H81 .6154 .3237 .4780 .070 Uiso calc R 1 . . H
C8a .38271(16) .29244(13) .42545(15) .0389 Uani d . 1 . . C
C9 .38332(16) .32361(13) .59363(14) .0397 Uani d . 1 . . C
H91 .4392 .4273 .6457 .060 Uiso calc R 1 . . H
C9a .20861(17) .26797(15) .59627(16) .0453 Uani d . 1 . . C
H9a1 .1548 .1638 .5578 .068 Uiso calc R 1 . . H
C10 .47708(16) .26796(14) .68466(15) .0423 Uani d . 1 . . C
C11 .4323(2) .12430(16) .63416(19) .0581 Uani d . 1 . . C
H111 .3460 .0619 .5417 .087 Uiso calc R 1 . . H
C12 .5145(2) .0727(2) .7199(2) .0704 Uani d . 1 . . C
H121 .4820 -.0240 .6852 .106 Uiso calc R 1 . . H
C13 .6437(2) .1636(2) .8558(2) .0705 Uani d . 1 . . C
H131 .6990 .1286 .9129 .106 Uiso calc R 1 . . H
C14 .6903(2) .3056(2) .90650(19) .0664 Uani d . 1 . . C
H141 .7781 .3676 .9980 .100 Uiso calc R 1 . . H
C15 .60727(18) .35786(17) .82202(16) .0532 Uani d . 1 . . C
H151 .6395 .4546 .8582 .080 Uiso calc R 1 . . H
C16 .0280(2) .3308(3) .2322(2) .0797 Uani d . 1 . . C
H161 -.0712 .3253 .2477 .120 Uiso calc R 1 . . H
H162 .0081 .2902 .1229 .120 Uiso calc R 1 . . H
H163 .1115 .4286 .2726 .120 Uiso calc R 1 . . H
C17 -.0438(2) .0890(2) .2465(2) .0845 Uani d . 1 . . C
H171 -.1486 .0793 .2488 .127 Uiso calc R 1 . . H
H172 -.0129 .0385 .3053 .127 Uiso calc R 1 . . H
H173 -.0505 .0505 .1406 .127 Uiso calc R 1 . . H
CgA .3916 .2671 .2740 . . dum . . . . .
CgD .5609 .2153 .7705 . . dum . . . . .

loop_
_atom_site_aniso_label
_atom_site_aniso_U_11
_atom_site_aniso_U_22
_atom_site_aniso_U_33
_atom_site_aniso_U_12
_atom_site_aniso_U_13
_atom_site_aniso_U_23
C1 .0785(12) .0933(13) .0546(9) .0508(10) .0387(9) .0325(9)
C2 .0893(15) .145(2) .0900(15) .0742(15) .0592(12) .0518(14)
C3 .0558(10) .0928(14) .0799(12) .0422(10) .0337(9) .0295(10)
C3a .0421(7) .0508(8) .0534(8) .0246(6) .0172(6) .0185(6)
C4 .0390(7) .0601(9) .0469(8) .0212(6) .0098(6) .0179(7)
C4a .0449(7) .0452(7) .0415(7) .0217(6) .0147(6) .0165(6)
C5 .0628(9) .0685(10) .0408(7) .0313(8) .0153(7) .0197(7)
C6 .0778(11) .0756(11) .0495(8) .0426(9) .0338(8) .0272(8)
C7 .0635(9) .0656(9) .0664(10) .0393(8) .0393(8) .0339(8)
C8 .0455(7) .0522(8) .0535(8) .0267(6) .0217(6) .0263(6)
C8a .0421(7) .0361(6) .0413(7) .0189(5) .0154(5) .0172(5)
C9 .0428(7) .0390(6) .0393(6) .0209(5) .0136(5) .0152(5)
C9a .0480(7) .0495(7) .0456(7) .0255(6) .0215(6) .0203(6)
C10 .0449(7) .0485(7) .0410(7) .0249(6) .0180(6) .0207(6)
C11 .0643(9) .0511(8) .0608(9) .0304(7) .0144(7) .0240(7)
C12 .0854(12) .0691(11) .0849(13) .0507(10) .0347(10) .0437(10)
C13 .0754(11) .1065(15) .0707(11) .0641(11) .0327(9) .0551(11)
C14 .0609(10) .0938(13) .0505(9) .0428(10) .0131(8) .0301(9)
C15 .0525(8) .0628(9) .0444(8) .0289(7) .0148(6) .0187(7)
C16 .0668(11) .1282(18) .0726(12) .0643(12) .0233(9) .0511(12)
C17 .0547(10) .0749(12) .0732(12) .0029(9) .0169(9) -.0003(9)

loop_
_atom_type_symbol
_atom_type_description
_atom_type_scat_dispersion_real
_atom_type_scat_dispersion_imag
_atom_type_scat_source
C C .0033 .0016 'International Tables Vol C Tables 4.2.6.8 and 6.1.1.4'
H H .0000 .0000 'International Tables Vol C Tables 4.2.6.8 and 6.1.1.4'

loop_
_geom_angle_atom_site_label_1
_geom_angle_atom_site_label_2
_geom_angle_atom_site_label_3
_geom_angle
_geom_angle_publ_flag
C9a C1 C2 104.58(14) no
C9a C1 H11 110.8 no
C2 C1 H11 110.8 no
C9a C1 H12 110.8 no
C2 C1 H12 110.8 no
H11 C1 H12 108.9 no
C1 C2 C3 107.15(15) no
C1 C2 H21 110.3 no
C3 C2 H21 110.3 no
C1 C2 H22 110.3 no
C3 C2 H22 110.3 no
H21 C2 H22 108.5 no
C2 C3 C3a 105.52(14) no
C2 C3 H31 110.6 no
C3a C3 H31 110.6 no
C2 C3 H32 110.6 no
C3a C3 H32 110.6 no
H31 C3 H32 108.8 no
C9a C3a C4 113.35(11) no
C9a C3a C3 104.16(13) no
C4 C3a C3 118.91(13) no
C9a C3a H3a1 106.6 no
C4 C3a H3a1 106.6 no
C3 C3a H3a1 106.6 no
C3a C4 C4a 109.07(11) no
C3a C4 C17 112.22(13) no
C4a C4 C17 108.11(14) no
C3a C4 C16 107.89(13) no
C4a C4 C16 110.20(13) no
C17 C4 C16 109.36(15) no
C5 C4a C8a 117.87(13) no
C5 C4a C4 118.68(13) no
C8a C4a C4 123.40(12) no
C6 C5 C4a 122.64(15) no
C6 C5 H51 118.7 no
C4a C5 H51 118.7 no
C7 C6 C5 119.20(14) no
C7 C6 H61 120.4 no
C5 C6 H61 120.4 no
C6 C7 C8 119.97(14) no
C6 C7 H71 120.0 no
C8 C7 H71 120.0 no
C7 C8 C8a 121.69(14) no
C7 C8 H81 119.2 no
C8a C8 H81 119.2 no
C8 C8a C4a 118.61(12) no
C8 C8a C9 118.58(11) no
C4a C8a C9 122.78(12) no
C10 C9 C9a 111.80(11) no
C10 C9 C8a 113.00(10) no
C9a C9 C8a 110.24(11) no
C10 C9 H91 107.2 no
C9a C9 H91 107.2 no
C8a C9 H91 107.2 no
C3a C9a C9 110.95(11) no
C3a C9a C1 103.48(12) no
C9 C9a C1 116.29(13) no
C3a C9a H9a1 108.6 no
C9 C9a H9a1 108.6 no
C1 C9a H9a1 108.6 no
C15 C10 C11 118.00(13) no
C15 C10 C9 121.25(13) no
C11 C10 C9 120.74(13) no
C12 C11 C10 120.76(16) no
C12 C11 H111 119.6 no
C10 C11 H111 119.6 no
C13 C12 C11 120.48(17) no
C13 C12 H121 119.8 no
C11 C12 H121 119.8 no
C14 C13 C12 119.48(15) no
C14 C13 H131 120.3 no
C12 C13 H131 120.3 no
C13 C14 C15 120.35(16) no
C13 C14 H141 119.8 no
C15 C14 H141 119.8 no
C10 C15 C14 120.93(16) no
C10 C15 H151 119.5 no
C14 C15 H151 119.5 no
C4 C16 H161 109.5 no
C4 C16 H162 109.5 no
H161 C16 H162 109.5 no
C4 C16 H163 109.5 no
H161 C16 H163 109.5 no
H162 C16 H163 109.5 no
C4 C17 H171 109.5 no
C4 C17 H172 109.5 no
H171 C17 H172 109.5 no
C4 C17 H173 109.5 no
H171 C17 H173 109.5 no
H172 C17 H173 109.5 no

loop_
_geom_bond_atom_site_label_1
_geom_bond_atom_site_label_2
_geom_bond_site_symmetry_2
_geom_bond_distance
_geom_bond_publ_flag
C1 C9a . 1.527(2) no
C1 C2 . 1.528(3) no
C1 H11 . .9700 no
C1 H12 . .9700 no
C2 C3 . 1.528(3) no
C2 H21 . .9700 no
C2 H22 . .9700 no
C3 C3a . 1.540(2) no
C3 H31 . .9700 no
C3 H32 . .9700 no
C3a C4 . 1.533(2) no
C3a C9a . 1.5209(19) no
C3a H3a1 . .9800 no
C4 C4a . 1.5355(19) no
C4 C17 . 1.539(2) no
C4 C16 . 1.547(2) no
C4a C5 . 1.4027(19) no
C4a C8a . 1.4038(19) no
C5 C6 . 1.373(2) no
C5 H51 . .9300 no
C6 C7 . 1.372(2) no
C6 H61 . .9300 no
C7 C8 . 1.380(2) no
C7 H71 . .9300 no
C8 C8a . 1.4005(19) no
C8 H81 . .9300 no
C8a C9 . 1.5308(18) no
C9 C10 . 1.5163(17) no
C9 C9a . 1.5224(18) no
C9 H91 . .9800 no
C9a H9a1 . .9800 no
C10 C15 . 1.385(2) no
C10 C11 . 1.388(2) no
C11 C12 . 1.384(2) no
C11 H111 . .9300 no
C12 C13 . 1.375(3) no
C12 H121 . .9300 no
C13 C14 . 1.367(3) no
C13 H131 . .9300 no
C14 C15 . 1.389(2) no
C14 H141 . .9300 no
C15 H151 . .9300 no
C16 H161 . .9600 no
C16 H162 . .9600 no
C16 H163 . .9600 no
C17 H171 . .9600 no
C17 H172 . .9600 no
C17 H173 . .9600 no

loop_
_geom_hbond_atom_site_label_D
_geom_hbond_atom_site_label_H
_geom_hbond_atom_site_label_A
_geom_hbond_site_symmetry_A
_geom_hbond_distance_DH
_geom_hbond_distance_HA
_geom_hbond_distance_DA
_geom_hbond_angle_DHA
_geom_hbond_publ_flag
C9 H91 C4a 2_666 .98 3.34 4.198(2) 147.0 no
C9 H91 C5 2_666 .98 3.38 4.317(3) 161.1 no
C9 H91 C6 2_666 .98 3.27 4.240(3) 168.5 no
C9 H91 C7 2_666 .98 3.08 3.995(2) 156.2 no
C9 H91 C8 2_666 .98 3.01 3.848(2) 143.8 yes
C9 H91 C8a 2_666 .98 3.17 3.975(2) 139.9 no
C9 H91 CgA 2_666 .98 2.90 3.86 166.2 yes
C6 H61 C10 1_554 .93 3.50 4.392(2) 162.0 no
C6 H61 C11 1_554 .93 3.64 4.572(3) 174.8 no
C6 H61 C12 1_554 .93 3.49 4.341(3) 152.8 no
C6 H61 C13 1_554 .93 3.18 3.905(3) 136.0 no
C6 H61 C14 1_554 .93 3.00 3.687(3) 131.4 yes
C6 H61 C15 1_554 .93 3.16 3.939(2) 142.1 no
C6 H61 CgD 1_554 .93 3.04 3.91 157.4 yes

loop_
_geom_torsion_atom_site_label_1
_geom_torsion_atom_site_label_2
_geom_torsion_atom_site_label_3
_geom_torsion_atom_site_label_4
_geom_torsion
_geom_torsion_publ_flag
C9a C1 C2 C3 -19.5(2) no
C1 C2 C3 C3a -4.2(2) no
C2 C3 C3a C9a 26.40(19) no
C2 C3 C3a C4 153.73(16) no
C9a C3a C4 C4a -45.62(16) no
C3 C3a C4 C4a -168.49(14) no
C9a C3a C4 C17 74.14(17) no
C3 C3a C4 C17 -48.7(2) no
C9a C3a C4 C16 -165.32(13) no
C3 C3a C4 C16 71.81(18) no
C3a C4 C4a C5 -167.22(13) no
C17 C4 C4a C5 70.50(18) no
C16 C4 C4a C5 -48.96(19) no
C3a C4 C4a C8a 15.20(18) no
C17 C4 C4a C8a -107.08(17) no
C16 C4 C4a C8a 133.46(15) no
C8a C4a C5 C6 -1.1(2) no
C4 C4a C5 C6 -178.82(15) no
C4a C5 C6 C7 -.3(3) no
C5 C6 C7 C8 .8(2) no
C6 C7 C8 C8a .1(2) no
C7 C8 C8a C4a -1.5(2) no
C7 C8 C8a C9 -179.52(12) no
C5 C4a C8a C8 1.92(19) no
C4 C4a C8a C8 179.52(12) no
C5 C4a C8a C9 179.89(12) no
C4 C4a C8a C9 -2.5(2) no
C8 C8a C9 C10 -37.39(16) no
C4a C8a C9 C10 144.64(12) no
C8 C8a C9 C9a -163.31(11) no
C4a C8a C9 C9a 18.72(16) no
C4 C3a C9a C9 65.33(15) no
C3 C3a C9a C9 -163.98(12) no
C4 C3a C9a C1 -169.25(13) no
C3 C3a C9a C1 -38.57(16) no
C10 C9 C9a C3a -174.55(11) no
C8a C9 C9a C3a -47.97(14) no
C10 C9 C9a C1 67.56(16) no
C8a C9 C9a C1 -165.85(12) no
C2 C1 C9a C3a 35.91(18) no
C2 C1 C9a C9 157.82(15) no
C9a C9 C10 C15 -112.21(14) no
C8a C9 C10 C15 122.72(14) no
C9a C9 C10 C11 66.37(17) no
C8a C9 C10 C11 -58.71(17) no
C15 C10 C11 C12 .7(2) no
C9 C10 C11 C12 -177.90(14) no
C10 C11 C12 C13 -.9(3) no
C11 C12 C13 C14 .3(3) no
C12 C13 C14 C15 .4(3) no
C11 C10 C15 C14 .0(2) no
C9 C10 C15 C14 178.61(13) no
C13 C14 C15 C10 -.6(3) no

loop_
_cod_related_entry_id
_cod_related_entry_database
_cod_related_entry_code
1 ChemSpider 4416178
